data_1511142
loop_
_publ_author_name
'Ye, C.'
'Yang, Y.'
'Zhang, X.'
'Ding, Y.'
'Yang, J.'
'Jin, L.'
'Ge, S.'
'Zhang, B.'
'Pan, Q.'

_publ_section_title
;
 Neutron diffraction study of Y2Fe14BN1-delta
;
_journal_name_full 'Solid State Communications'
_journal_page_first 231
_journal_page_last 234
_journal_paper_doi 10.1016/0038-1098(92)90843-X
_journal_volume 83
_journal_year 1992
_chemical_formula_sum 'B Fe14 N0.317 Y2'
_chemical_name_systematic 'Y2 Fe14 B N.317'
_space_group_IT_number 136
_symmetry_space_group_name_Hall '-P 4n 2n'
_symmetry_space_group_name_H-M 'P 42/m n m'
_cell_angle_alpha 90
_cell_angle_beta 90
_cell_angle_gamma 90
_cell_formula_units_Z 4
_cell_length_a 8.798
_cell_length_b 8.798
_cell_length_c 12.075
_cell_volume 934.663
_citation_journal_id_ASTM SSCOA4
_cod_data_source_file boron0-1_245.cif
_cod_data_source_block B1Fe14N0.317Y2
_cod_original_cell_volume 934.6631
_cod_original_formula_sum 'B1 Fe14 N0.317 Y2'
_cod_database_code 1511142

loop_
_symmetry_equiv_pos_as_xyz
x,y,z
-y+1/2,x+1/2,z+1/2
-x,-y,z
y+1/2,-x+1/2,z+1/2
x+1/2,-y+1/2,-z+1/2
y,x,-z
-x+1/2,y+1/2,-z+1/2
-y,-x,-z
-x,-y,-z
y-1/2,-x-1/2,-z-1/2
x,y,-z
-y-1/2,x-1/2,-z-1/2
-x-1/2,y-1/2,z-1/2
-y,-x,z
x-1/2,-y-1/2,z-1/2
y,x,z

loop_
_atom_site_label
_atom_site_type_symbol
_atom_site_fract_x
_atom_site_fract_y
_atom_site_fract_z
_atom_site_occupancy
_atom_site_U_iso_or_equiv
Fe1 Fe 0.21122 0.58249 0.12573 1 0.0
Fe5 Fe 0.5 0.5 0.11558 1 0.0
Y2 Y 0.15102 -0.15102 0 1 0.0
Fe3 Fe 0.10148 0.10148 0.20376 1 0.0
Fe4 Fe 0.33238 0.33238 0.20455 1 0.0
Y1 Y 0.24791 0.24791 0 1 0.0
Fe2 Fe 0.0504 0.36287 0.15902 1 0.0
N1 N 0.37863 0.37863 0 0.3175 0.0
Fe6 Fe 0 0.5 0 1 0.0
B1 B 0.41681 -0.41681 0 1 0.0
